data_7155636
loop_
_publ_author_name
'Ke, Wen'
'Wu, Xin-Lang'
'chen, yi'
'Hu, Wen-Jing'
'Liu, Yahu'
'Jia, Xueshun'
'Li, Jiu-Sheng'
'Jiang, Biao'

_publ_section_title
;
 Bis- and mono(m-benzoic acid)-functionalized pillar[5]arenes
;
_journal_name_full 'Org. Biomol. Chem.'
_journal_paper_doi 10.1039/C7OB00984D
_journal_year 2017
_chemical_formula_sum 'C68 H78 N O13.5'
_chemical_formula_weight 1125.31
_space_group_crystal_system triclinic
_space_group_IT_number 2
_space_group_name_Hall '-P 1'
_space_group_name_H-M_alt 'P -1'
_symmetry_space_group_name_Hall '-P 1'
_symmetry_space_group_name_H-M 'P -1'
_atom_sites_solution_hydrogens mixed
_audit_creation_method SHELXL-2014/7
_audit_update_record
;
2017-04-21 deposited with the CCDC.
2017-05-15 downloaded from the CCDC.
;
_cell_angle_alpha 102.2970(10)
_cell_angle_beta 100.4640(10)
_cell_angle_gamma 91.103(2)
_cell_formula_units_Z 4
_cell_length_a 13.2049(4)
_cell_length_b 20.8347(6)
_cell_length_c 22.0840(6)
_cell_measurement_reflns_used 9985
_cell_measurement_temperature 298(2)
_cell_measurement_theta_max 29.39
_cell_measurement_theta_min 2.71
_cell_volume 5827.0(3)
_computing_cell_refinement HKL3000
_computing_data_collection 'local program'
_computing_data_reduction HKL3000
_computing_molecular_graphics 'SHELXL-2014/7 (Sheldrick, 2014)'
_computing_publication_material 'SHELXL-2014/7 (Sheldrick, 2014)'
_computing_structure_refinement 'SHELXL-2014/7 (Sheldrick, 2014)'
_computing_structure_solution 'SHELXT 2014/4 Bruker-AXS, Madison WI'
_diffrn_ambient_temperature 298(2)
_diffrn_detector_area_resol_mean '8192 x 8192 pixels'
_diffrn_measured_fraction_theta_full 0.908
_diffrn_measured_fraction_theta_max 0.908
_diffrn_measurement_device_type 'marXperts MX300 CCD Detector'
_diffrn_measurement_method 'phi scan'
_diffrn_radiation_type Synchrotron
_diffrn_radiation_wavelength 0.82673
_diffrn_reflns_av_unetI/netI 0.0343
_diffrn_reflns_Laue_measured_fraction_full 0.908
_diffrn_reflns_Laue_measured_fraction_max 0.908
_diffrn_reflns_number 12571
_diffrn_reflns_point_group_measured_fraction_full 0.908
_diffrn_reflns_point_group_measured_fraction_max 0.908
_diffrn_reflns_theta_full 25.546
_diffrn_reflns_theta_max 25.546
_diffrn_reflns_theta_min 1.118
_diffrn_source 'SSRF BL17B'
_exptl_absorpt_coefficient_mu 0.126
_exptl_absorpt_correction_type none
_exptl_absorpt_process_details none
_exptl_crystal_colour colorless
_exptl_crystal_density_diffrn 1.283
_exptl_crystal_description block
_exptl_crystal_F_000 2404
_exptl_crystal_size_max 0.210
_exptl_crystal_size_mid 0.150
_exptl_crystal_size_min 0.110
_refine_diff_density_max 0.714
_refine_diff_density_min -0.283
_refine_diff_density_rms 0.040
_refine_ls_extinction_method none
_refine_ls_goodness_of_fit_ref 1.045
_refine_ls_hydrogen_treatment constr
_refine_ls_matrix_type full
_refine_ls_number_parameters 1508
_refine_ls_number_reflns 12571
_refine_ls_number_restraints 62
_refine_ls_restrained_S_all 1.091
_refine_ls_R_factor_all 0.0746
_refine_ls_R_factor_gt 0.0703
_refine_ls_shift/su_max 0.003
_refine_ls_shift/su_mean 0.000
_refine_ls_structure_factor_coef Fsqd
_refine_ls_weighting_details 'w=1/[\s^2^(Fo^2^)+(0.1200P)^2^+3.3280P] where P=(Fo^2^+2Fc^2^)/3'
_refine_ls_weighting_scheme calc
_refine_ls_wR_factor_gt 0.1948
_refine_ls_wR_factor_ref 0.2002
_reflns_Friedel_coverage 0.000
_reflns_number_gt 11505
_reflns_number_total 12571
_reflns_threshold_expression 'I > 2\s(I)'
_cod_depositor_comments
;

2017-10-04
Z value and formula fixed to values more according to usual
chemical conventions.                 miguel
;
_cod_original_formula_sum 'C136 H156 N2 O27'
_cod_original_formula_weight 2250.62
_cod_original_formula_units_Z 2
_cod_data_source_file c7ob00984d2.cif
_cod_data_source_block 1_a
_cod_database_code 7155636
_shelx_shelxl_version_number 2014/7
_shelx_space_group_comment
;
The symmetry employed for this shelxl refinement is uniquely defined
by the following loop, which should always be used as a source of
symmetry information in preference to the above space-group names.
They are only intended as comments.
;
_shelx_estimated_absorpt_t_min 0.974
_shelx_estimated_absorpt_t_max 0.986

loop_
_space_group_symop_operation_xyz
'x, y, z'
'-x, -y, -z'

loop_
_atom_site_label
_atom_site_type_symbol
_atom_site_fract_x
_atom_site_fract_y
_atom_site_fract_z
_atom_site_U_iso_or_equiv
_atom_site_adp_type
_atom_site_occupancy
_atom_site_site_symmetry_order
_atom_site_calc_flag
_atom_site_refinement_flags_posn
_atom_site_refinement_flags_adp
O1 O 1.0706(3) 0.8262(2) 0.46541(19) 0.1581(17) Uani 1 1 d . U
O2 O 0.9717(2) 0.76335(15) 0.38506(14) 0.1033(9) Uani 1 1 d . U
H2 H 0.9430 0.7430 0.3453 0.124 Uiso 1 1 d R U
O3 O 0.55414(18) 0.31081(12) 0.27469(14) 0.0911(8) Uani 1 1 d . .
H3 H 0.5641 0.2714 0.2512 0.109 Uiso 1 1 d R U
O4 O 0.39729(18) 0.27242(12) 0.26227(14) 0.0952(9) Uani 1 1 d . .
O5 O 1.07710(17) 0.53647(10) 0.34740(11) 0.0688(6) Uani 1 1 d . .
O6 O 0.9780(2) 0.48376(13) 0.10525(11) 0.0869(8) Uani 1 1 d . .
O7 O 0.6386(2) 0.59719(13) 0.07261(14) 0.0984(9) Uani 1 1 d . .
O8 O 0.59062(17) 0.68830(11) 0.29861(10) 0.0670(6) Uani 1 1 d . .
O9 O 0.81779(17) 0.40400(10) 0.44691(10) 0.0647(6) Uani 1 1 d . .
O10 O 0.89596(17) 0.31076(10) 0.24225(9) 0.0620(6) Uani 1 1 d . .
O11 O 0.6350(2) 0.33751(13) 0.06479(13) 0.0866(7) Uani 1 1 d . .
O12 O 0.3557(2) 0.47502(13) 0.15700(10) 0.0823(7) Uani 1 1 d . .
O25 O 1.0665(4) 0.8006(2) 0.30744(17) 0.1737(19) Uani 1 1 d . .
H25A H 1.1169 0.8350 0.2969 0.208 Uiso 1 1 d R U
H25B H 1.0631 0.7973 0.3509 0.208 Uiso 1 1 d R U
C1 C 1.0040(3) 0.7842(2) 0.4447(2) 0.0988(13) Uani 1 1 d . U
C2 C 0.9557(3) 0.75297(16) 0.48426(18) 0.0675(9) Uani 1 1 d . U
C3 C 0.8705(2) 0.70708(16) 0.45598(18) 0.0661(9) Uani 1 1 d . U
H3A H 0.8463 0.6989 0.4126 0.079 Uiso 1 1 calc R U
C4 C 0.8254(2) 0.67584(14) 0.49140(15) 0.0561(8) Uani 1 1 d . U
C5 C 0.8634(2) 0.68987(15) 0.55551(16) 0.0656(9) Uani 1 1 d . U
H5 H 0.8329 0.6681 0.5809 0.079 Uiso 1 1 calc R U
C6 C 0.9430(3) 0.73394(17) 0.58252(18) 0.0751(10) Uani 1 1 d . U
H6 H 0.9669 0.7430 0.6259 0.090 Uiso 1 1 calc R U
C7 C 0.9865(3) 0.76395(18) 0.54615(19) 0.0743(9) Uani 1 1 d . U
H7 H 1.0417 0.7944 0.5649 0.089 Uiso 1 1 calc R U
C8 C 0.7410(2) 0.62619(14) 0.46290(12) 0.0466(7) Uani 1 1 d . .
C9 C 0.6529(2) 0.64289(14) 0.42891(13) 0.0494(7) Uani 1 1 d . .
H9 H 0.6484 0.6862 0.4246 0.059 Uiso 1 1 calc R U
C10 C 0.5715(2) 0.59965(14) 0.40104(12) 0.0478(7) Uani 1 1 d . .
C11 C 0.5785(2) 0.53623(14) 0.40890(13) 0.0472(7) Uani 1 1 d . .
C12 C 0.6675(2) 0.51945(14) 0.44146(13) 0.0494(7) Uani 1 1 d . .
H12 H 0.6721 0.4762 0.4460 0.059 Uiso 1 1 calc R U
C13 C 0.7501(2) 0.56214(14) 0.46773(12) 0.0447(7) Uani 1 1 d . .
C14 C 0.4963(2) 0.48457(15) 0.38393(13) 0.0523(7) Uani 1 1 d . .
C15 C 0.5158(2) 0.42719(15) 0.34589(14) 0.0562(8) Uani 1 1 d . .
H15 H 0.5801 0.4225 0.3344 0.067 Uiso 1 1 calc R U
C16 C 0.4425(2) 0.37681(15) 0.32465(15) 0.0587(8) Uani 1 1 d . .
C17 C 0.3487(2) 0.38344(17) 0.34085(16) 0.0671(9) Uani 1 1 d . .
H17 H 0.2978 0.3494 0.3256 0.080 Uiso 1 1 calc R U
C18 C 0.3292(2) 0.43946(18) 0.37920(16) 0.0710(10) Uani 1 1 d . .
H18 H 0.2651 0.4438 0.3909 0.085 Uiso 1 1 calc R U
C19 C 0.4024(2) 0.48928(16) 0.40063(14) 0.0621(9) Uani 1 1 d . .
H19 H 0.3881 0.5275 0.4273 0.075 Uiso 1 1 calc R U
C20 C 0.4634(3) 0.31574(16) 0.28432(17) 0.0674(9) Uani 1 1 d . .
C21 C 0.4806(2) 0.62141(16) 0.36101(13) 0.0566(8) Uani 1 1 d . .
H21A H 0.4180 0.6039 0.3703 0.068 Uiso 1 1 calc R U
H21B H 0.4809 0.6690 0.3722 0.068 Uiso 1 1 calc R U
C22 C 0.4787(2) 0.60035(15) 0.29207(14) 0.0550(8) Uani 1 1 d . .
C23 C 0.5341(2) 0.63525(16) 0.26213(15) 0.0573(8) Uani 1 1 d . .
C24 C 0.5295(2) 0.61572(17) 0.19879(15) 0.0616(8) Uani 1 1 d . .
H24 H 0.5680 0.6396 0.1789 0.074 Uiso 1 1 calc R U
C25 C 0.4697(2) 0.56198(17) 0.16406(15) 0.0605(8) Uani 1 1 d . .
C26 C 0.4155(2) 0.52752(16) 0.19391(15) 0.0613(8) Uani 1 1 d . .
C27 C 0.4190(2) 0.54688(16) 0.25669(14) 0.0588(8) Uani 1 1 d . .
H27 H 0.3795 0.5230 0.2761 0.071 Uiso 1 1 calc R U
C28 C 0.6419(3) 0.72927(17) 0.26987(18) 0.0768(10) Uani 1 1 d . .
H28A H 0.5928 0.7459 0.2394 0.092 Uiso 1 1 calc R U
H28B H 0.6914 0.7050 0.2480 0.092 Uiso 1 1 calc R U
C29 C 0.6949(3) 0.7839(2) 0.3196(2) 0.0978(13) Uani 1 1 d . .
H29A H 0.7248 0.8153 0.3008 0.147 Uiso 1 1 calc R U
H29B H 0.7483 0.7674 0.3469 0.147 Uiso 1 1 calc R U
H29C H 0.6463 0.8049 0.3437 0.147 Uiso 1 1 calc R U
C30 C 0.3173(4) 0.4306(2) 0.1830(2) 0.1147(17) Uani 1 1 d . .
H30A H 0.2691 0.4504 0.2087 0.138 Uiso 1 1 calc R U
H30B H 0.3724 0.4140 0.2099 0.138 Uiso 1 1 calc R U
C31 C 0.2640(5) 0.3759(3) 0.1321(2) 0.150(3) Uani 1 1 d . .
H31A H 0.2258 0.3935 0.0986 0.225 Uiso 1 1 calc R U
H31B H 0.2176 0.3512 0.1485 0.225 Uiso 1 1 calc R U
H31C H 0.3141 0.3476 0.1160 0.225 Uiso 1 1 calc R U
C32 C 0.4656(3) 0.54238(18) 0.09460(14) 0.0695(9) Uani 1 1 d . .
H32A H 0.4017 0.5166 0.0747 0.083 Uiso 1 1 calc R U
H32B H 0.4661 0.5816 0.0775 0.083 Uiso 1 1 calc R U
C33 C 0.5538(3) 0.50352(18) 0.07948(14) 0.0641(9) Uani 1 1 d . .
C34 C 0.6398(3) 0.53203(18) 0.06857(15) 0.0692(9) Uani 1 1 d . .
C35 C 0.7213(3) 0.49595(18) 0.05722(14) 0.0681(9) Uani 1 1 d . .
H35 H 0.7793 0.5163 0.0493 0.082 Uiso 1 1 calc R U
C36 C 0.7204(3) 0.43091(16) 0.05711(13) 0.0603(8) Uani 1 1 d . .
C37 C 0.6334(3) 0.40227(17) 0.06641(15) 0.0645(9) Uani 1 1 d . .
C38 C 0.5525(3) 0.43811(18) 0.07779(15) 0.0680(9) Uani 1 1 d . .
H38 H 0.4939 0.4174 0.0847 0.082 Uiso 1 1 calc R U
C39 C 0.7021(3) 0.6275(2) 0.0457(2) 0.0996(13) Uani 1 1 d . .
H39A H 0.6871 0.6109 0.0003 0.119 Uiso 1 1 calc R U
H39B H 0.7730 0.6192 0.0613 0.119 Uiso 1 1 calc R U
C40 C 0.6879(4) 0.6991(2) 0.0608(3) 0.1269(18) Uani 1 1 d . .
H40A H 0.7224 0.7203 0.0350 0.190 Uiso 1 1 calc R U
H40B H 0.7164 0.7170 0.1045 0.190 Uiso 1 1 calc R U
H40C H 0.6156 0.7065 0.0527 0.190 Uiso 1 1 calc R U
C41 C 0.5524(4) 0.3035(2) 0.0733(3) 0.1196(17) Uani 1 1 d . .
H41A H 0.4911 0.3119 0.0451 0.144 Uiso 1 1 calc R U
H41B H 0.5420 0.3183 0.1163 0.144 Uiso 1 1 calc R U
C42 C 0.5678(4) 0.2333(2) 0.0608(2) 0.1163(16) Uani 1 1 d . .
H42A H 0.5620 0.2168 0.0162 0.174 Uiso 1 1 calc R U
H42B H 0.5165 0.2109 0.0757 0.174 Uiso 1 1 calc R U
H42C H 0.6352 0.2260 0.0822 0.174 Uiso 1 1 calc R U
C43 C 0.8143(3) 0.39403(17) 0.05112(14) 0.0660(9) Uani 1 1 d . .
H43A H 0.8543 0.4132 0.0259 0.079 Uiso 1 1 calc R U
H43B H 0.7945 0.3487 0.0296 0.079 Uiso 1 1 calc R U
C44 C 0.8786(2) 0.39581(15) 0.11423(13) 0.0561(8) Uani 1 1 d . .
C45 C 0.9569(3) 0.44216(16) 0.14099(15) 0.0634(9) Uani 1 1 d . .
C46 C 1.0096(2) 0.44504(16) 0.20047(14) 0.0594(8) Uani 1 1 d . .
H46 H 1.0616 0.4779 0.2183 0.071 Uiso 1 1 calc R U
C47 C 0.9883(2) 0.40132(14) 0.23421(13) 0.0511(7) Uani 1 1 d . .
C48 C 0.9118(2) 0.35400(14) 0.20718(13) 0.0506(7) Uani 1 1 d . .
C49 C 0.8579(2) 0.35190(15) 0.14845(14) 0.0554(8) Uani 1 1 d . .
H49 H 0.8051 0.3194 0.1310 0.066 Uiso 1 1 calc R U
C50 C 1.0669(4) 0.5261(2) 0.1273(2) 0.1058(15) Uani 1 1 d . .
H50A H 1.1229 0.5028 0.1460 0.127 Uiso 1 1 calc R U
H50B H 1.0540 0.5630 0.1594 0.127 Uiso 1 1 calc R U
C51 C 1.0952(5) 0.5497(3) 0.0753(2) 0.136(2) Uani 1 1 d . .
H51A H 1.1104 0.5131 0.0443 0.204 Uiso 1 1 calc R U
H51B H 1.1550 0.5797 0.0906 0.204 Uiso 1 1 calc R U
H51C H 1.0391 0.5720 0.0565 0.204 Uiso 1 1 calc R U
C52 C 0.8264(3) 0.25782(16) 0.21691(16) 0.0681(9) Uani 1 1 d . .
H52A H 0.8458 0.2315 0.1794 0.082 Uiso 1 1 calc R U
H52B H 0.7580 0.2728 0.2052 0.082 Uiso 1 1 calc R U
C53 C 0.8267(3) 0.21881(16) 0.26426(16) 0.0687(9) Uani 1 1 d . .
H53A H 0.7819 0.1799 0.2466 0.103 Uiso 1 1 calc R U
H53B H 0.8028 0.2443 0.3000 0.103 Uiso 1 1 calc R U
H53C H 0.8955 0.2065 0.2775 0.103 Uiso 1 1 calc R U
C54 C 1.0471(2) 0.40514(15) 0.29870(14) 0.0542(7) Uani 1 1 d . .
H54A H 1.1137 0.4280 0.3031 0.065 Uiso 1 1 calc R U
H54B H 1.0595 0.3608 0.3043 0.065 Uiso 1 1 calc R U
C55 C 0.9945(2) 0.43938(14) 0.34929(13) 0.0481(7) Uani 1 1 d . .
C56 C 1.0113(2) 0.50536(14) 0.37301(13) 0.0491(7) Uani 1 1 d . .
C57 C 0.9654(2) 0.53525(14) 0.42086(13) 0.0488(7) Uani 1 1 d . .
H57 H 0.9793 0.5801 0.4376 0.059 Uiso 1 1 calc R U
C58 C 0.8997(2) 0.50144(14) 0.44495(12) 0.0460(7) Uani 1 1 d . .
C59 C 0.8818(2) 0.43577(14) 0.42060(13) 0.0485(7) Uani 1 1 d . .
C60 C 0.9294(2) 0.40569(14) 0.37382(13) 0.0501(7) Uani 1 1 d . .
H60 H 0.9170 0.3606 0.3581 0.060 Uiso 1 1 calc R U
C61 C 1.0924(3) 0.60397(17) 0.3654(2) 0.0872(12) Uani 1 1 d . .
H61A H 1.1249 0.6169 0.4097 0.105 Uiso 1 1 calc R U
H61B H 1.0270 0.6243 0.3596 0.105 Uiso 1 1 calc R U
C62 C 1.1592(4) 0.6249(2) 0.3261(3) 0.1185(17) Uani 1 1 d . .
H62A H 1.1262 0.6121 0.2825 0.178 Uiso 1 1 calc R U
H62B H 1.2238 0.6045 0.3322 0.178 Uiso 1 1 calc R U
H62C H 1.1715 0.6719 0.3378 0.178 Uiso 1 1 calc R U
C63 C 0.7842(3) 0.34006(16) 0.41829(19) 0.0798(11) Uani 1 1 d . .
H63A H 0.8419 0.3119 0.4197 0.096 Uiso 1 1 calc R U
H63B H 0.7527 0.3371 0.3745 0.096 Uiso 1 1 calc R U
C64 C 0.7085(4) 0.3194(2) 0.4525(2) 0.1187(17) Uani 1 1 d . .
H64A H 0.6796 0.2760 0.4314 0.178 Uiso 1 1 calc R U
H64B H 0.6546 0.3496 0.4537 0.178 Uiso 1 1 calc R U
H64C H 0.7419 0.3190 0.4948 0.178 Uiso 1 1 calc R U
C65 C 0.8474(2) 0.53592(14) 0.49529(12) 0.0496(7) Uani 1 1 d . .
H65A H 0.8928 0.5718 0.5225 0.059 Uiso 1 1 calc R U
H65B H 0.8322 0.5057 0.5207 0.059 Uiso 1 1 calc R U
O13 O 0.42501(18) 0.15774(12) 0.19462(14) 0.0920(9) Uani 1 1 d . .
H13 H 0.4184 0.1969 0.2199 0.110 Uiso 1 1 d R U
O14 O 0.58171(18) 0.19567(12) 0.20588(13) 0.0859(8) Uani 1 1 d . .
O15 O 0.0483(2) -0.26572(16) 0.18630(13) 0.1022(9) Uani 1 1 d . .
O16 O -0.0720(2) -0.33023(17) 0.12406(14) 0.1144(11) Uani 1 1 d . .
H16 H -0.0789 -0.3442 0.1590 0.137 Uiso 1 1 d R U
O17 O 0.16841(17) 0.05260(10) 0.04869(10) 0.0662(6) Uani 1 1 d . .
O18 O 0.08228(18) 0.16598(11) 0.24274(11) 0.0751(7) Uani 1 1 d . .
O19 O 0.3587(2) 0.15787(13) 0.42608(14) 0.0929(8) Uani 1 1 d . .
O20 O 0.6320(2) 0.01420(13) 0.33551(11) 0.0857(8) Uani 1 1 d . .
O21 O -0.11235(18) -0.06554(12) 0.14571(13) 0.0807(7) Uani 1 1 d . .
O22 O 0.0261(3) 0.00769(16) 0.39803(14) 0.1143(11) Uani 1 1 d D .
O23 O 0.3631(2) -0.09728(13) 0.43749(13) 0.0886(8) Uani 1 1 d . .
O24 O 0.39673(17) -0.20648(11) 0.21490(10) 0.0686(6) Uani 1 1 d . .
C66 C 0.5163(3) 0.15179(16) 0.18575(16) 0.0644(9) Uani 1 1 d . .
C67 C 0.5378(2) 0.08853(15) 0.14971(14) 0.0570(8) Uani 1 1 d . .
C68 C 0.4647(2) 0.03781(15) 0.13229(13) 0.0535(8) Uani 1 1 d . .
H68 H 0.3999 0.0445 0.1426 0.064 Uiso 1 1 calc R U
C69 C 0.4846(2) -0.02260(15) 0.10003(13) 0.0513(7) Uani 1 1 d . .
C70 C 0.5793(2) -0.03012(17) 0.08475(14) 0.0617(8) Uani 1 1 d . .
H70 H 0.5943 -0.0706 0.0620 0.074 Uiso 1 1 calc R U
C71 C 0.6519(2) 0.01983(18) 0.10183(16) 0.0685(9) Uani 1 1 d . .
H71 H 0.7164 0.0133 0.0911 0.082 Uiso 1 1 calc R U
C72 C 0.6322(2) 0.07916(17) 0.13432(16) 0.0663(9) Uani 1 1 d . .
H72 H 0.6829 0.1134 0.1461 0.080 Uiso 1 1 calc R U
C73 C 0.4024(2) -0.07475(14) 0.08199(13) 0.0491(7) Uani 1 1 d . .
C74 C 0.4088(2) -0.13343(15) 0.10106(13) 0.0504(7) Uani 1 1 d . .
C75 C 0.3241(2) -0.17564(14) 0.08302(13) 0.0522(7) Uani 1 1 d . .
H75 H 0.3287 -0.2162 0.0941 0.063 Uiso 1 1 calc R U
C76 C 0.2327(2) -0.16231(14) 0.04957(13) 0.0500(7) Uani 1 1 d . .
C77 C 0.2262(2) -0.10314(15) 0.03169(12) 0.0505(7) Uani 1 1 d . .
C78 C 0.3121(2) -0.06198(15) 0.04735(13) 0.0529(8) Uani 1 1 d . .
H78 H 0.3090 -0.0227 0.0336 0.063 Uiso 1 1 calc R U
C79 C 0.1441(2) -0.20898(14) 0.03842(14) 0.0530(8) Uani 1 1 d . .
C80 C 0.1141(2) -0.22801(15) 0.08808(15) 0.0593(8) Uani 1 1 d . .
H80 H 0.1512 -0.2114 0.1287 0.071 Uiso 1 1 calc R U
C81 C 0.0311(2) -0.27082(15) 0.07964(15) 0.0610(8) Uani 1 1 d . .
C82 C -0.0227(3) -0.29540(17) 0.02089(17) 0.0704(9) Uani 1 1 d . .
H82 H -0.0793 -0.3249 0.0148 0.084 Uiso 1 1 calc R U
C83 C 0.0055(3) -0.27723(17) -0.02892(17) 0.0701(10) Uani 1 1 d . .
H83 H -0.0323 -0.2939 -0.0693 0.084 Uiso 1 1 calc R U
C84 C 0.0886(2) -0.23482(15) -0.02068(15) 0.0619(8) Uani 1 1 d . .
H84 H 0.1081 -0.2232 -0.0555 0.074 Uiso 1 1 calc R U
C85 C 0.0040(3) -0.28844(19) 0.13519(19) 0.0729(10) Uani 1 1 d . .
C86 C 0.5017(2) -0.14976(15) 0.14314(14) 0.0557(8) Uani 1 1 d . .
H86A H 0.5029 -0.1972 0.1368 0.067 Uiso 1 1 calc R U
H86B H 0.5628 -0.1341 0.1308 0.067 Uiso 1 1 calc R U
C87 C 0.5069(2) -0.12143(15) 0.21120(14) 0.0523(7) Uani 1 1 d . .
C88 C 0.5668(2) -0.06580(15) 0.24127(14) 0.0560(8) Uani 1 1 d . .
H88 H 0.6040 -0.0447 0.2184 0.067 Uiso 1 1 calc R U
C89 C 0.5733(2) -0.04064(16) 0.30375(14) 0.0585(8) Uani 1 1 d . .
C90 C 0.5222(2) -0.07102(16) 0.33864(14) 0.0579(8) Uani 1 1 d . .
C91 C 0.4622(2) -0.12636(16) 0.30875(15) 0.0599(8) Uani 1 1 d . .
H91 H 0.4258 -0.1477 0.3318 0.072 Uiso 1 1 calc R U
C92 C 0.4541(2) -0.15114(15) 0.24634(14) 0.0552(8) Uani 1 1 d . .
C93 C 0.6737(5) 0.0532(2) 0.3062(2) 0.1209(19) Uani 1 1 d . .
H93A H 0.6208 0.0677 0.2763 0.145 Uiso 1 1 calc R U
H93B H 0.7229 0.0300 0.2833 0.145 Uiso 1 1 calc R U
C94 C 0.7262(6) 0.1105(3) 0.3539(2) 0.159(3) Uani 1 1 d . .
H94A H 0.7772 0.1308 0.3369 0.239 Uiso 1 1 calc R U
H94B H 0.7591 0.0962 0.3909 0.239 Uiso 1 1 calc R U
H94C H 0.6766 0.1418 0.3651 0.239 Uiso 1 1 calc R U
C95 C 0.3440(3) -0.24112(17) 0.24827(18) 0.0757(10) Uani 1 1 d . .
H95A H 0.2923 -0.2144 0.2656 0.091 Uiso 1 1 calc R U
H95B H 0.3916 -0.2524 0.2828 0.091 Uiso 1 1 calc R U
C96 C 0.2945(3) -0.30111(18) 0.2045(2) 0.0881(12) Uani 1 1 d . .
H96A H 0.2438 -0.2895 0.1722 0.132 Uiso 1 1 calc R U
H96B H 0.2616 -0.3273 0.2271 0.132 Uiso 1 1 calc R U
H96C H 0.3456 -0.3258 0.1854 0.132 Uiso 1 1 calc R U
C97 C 0.5314(3) -0.04537(18) 0.40804(14) 0.0669(9) Uani 1 1 d . .
H97A H 0.5342 -0.0821 0.4288 0.080 Uiso 1 1 calc R U
H97B H 0.5953 -0.0185 0.4243 0.080 Uiso 1 1 calc R U
C98 C 0.4443(3) -0.00588(17) 0.42313(14) 0.0622(9) Uani 1 1 d . .
C99 C 0.4445(3) 0.05862(18) 0.42188(15) 0.0670(9) Uani 1 1 d . .
H99 H 0.5032 0.0790 0.4148 0.080 Uiso 1 1 calc R U
C100 C 0.3618(3) 0.09442(17) 0.43056(15) 0.0666(9) Uani 1 1 d . .
C101 C 0.2756(3) 0.06659(18) 0.44113(14) 0.0655(9) Uani 1 1 d . .
C102 C 0.2767(3) 0.0030(2) 0.44535(15) 0.0714(10) Uani 1 1 d . .
H102 H 0.2195 -0.0165 0.4550 0.086 Uiso 1 1 calc R U
C103 C 0.3586(3) -0.03310(18) 0.43593(15) 0.0670(9) Uani 1 1 d . .
C104 C 0.4400(5) 0.1935(3) 0.4287(5) 0.202(4) Uani 1 1 d . .
H10A H 0.4707 0.1755 0.3925 0.243 Uiso 1 1 calc R U
H10B H 0.4892 0.1907 0.4663 0.243 Uiso 1 1 calc R U
C105 C 0.4234(4) 0.2604(2) 0.4297(3) 0.141(2) Uani 1 1 d . .
H10C H 0.4672 0.2766 0.4053 0.211 Uiso 1 1 calc R U
H10D H 0.4392 0.2854 0.4725 0.211 Uiso 1 1 calc R U
H10E H 0.3525 0.2647 0.4121 0.211 Uiso 1 1 calc R U
C106 C 0.2777(3) -0.1311(2) 0.4454(2) 0.0977(13) Uani 1 1 d . .
H10F H 0.2179 -0.1257 0.4145 0.117 Uiso 1 1 calc R U
H10G H 0.2631 -0.1146 0.4873 0.117 Uiso 1 1 calc R U
C107 C 0.3010(4) -0.2014(2) 0.4369(3) 0.1272(19) Uani 1 1 d . .
H10H H 0.3049 -0.2188 0.3936 0.191 Uiso 1 1 calc R U
H10I H 0.2473 -0.2255 0.4483 0.191 Uiso 1 1 calc R U
H10J H 0.3657 -0.2053 0.4634 0.191 Uiso 1 1 calc R U
C108 C 0.1802(3) 0.10283(19) 0.44337(16) 0.0750(10) Uani 1 1 d . .
H10K H 0.1986 0.1493 0.4606 0.090 Uiso 1 1 calc R U
H10L H 0.1414 0.0870 0.4711 0.090 Uiso 1 1 calc R U
C109 C 0.1147(3) 0.09412(17) 0.37959(16) 0.0668(9) Uani 1 1 d . .
C110 C 0.1302(2) 0.13354(16) 0.34077(16) 0.0628(8) Uani 1 1 d . .
H110 H 0.1820 0.1671 0.3547 0.075 Uiso 1 1 calc R U
C111 C 0.0728(2) 0.12590(15) 0.28203(16) 0.0604(8) Uani 1 1 d . .
C112 C -0.0023(2) 0.07655(15) 0.25988(16) 0.0599(8) Uani 1 1 d . .
C113 C -0.0176(3) 0.03690(18) 0.29862(18) 0.0716(10) Uani 1 1 d . .
H113 H -0.0682 0.0027 0.2844 0.086 Uiso 1 1 calc R U
C114 C 0.0385(3) 0.04544(18) 0.35755(18) 0.0749(10) Uani 1 1 d . .
C115 C 0.1561(3) 0.21633(18) 0.25972(18) 0.0790(10) Uani 1 1 d . .
H11A H 0.2241 0.1991 0.2653 0.095 Uiso 1 1 calc R U
H11B H 0.1484 0.2447 0.2994 0.095 Uiso 1 1 calc R U
C116 C 0.1448(3) 0.25339(17) 0.21038(18) 0.0781(10) Uani 1 1 d . .
H11C H 0.1585 0.2260 0.1723 0.117 Uiso 1 1 calc R U
H11D H 0.1928 0.2912 0.2233 0.117 Uiso 1 1 calc R U
H11E H 0.0758 0.2675 0.2030 0.117 Uiso 1 1 calc R U
C117 C -0.0493(8) -0.0424(4) 0.3793(3) 0.174(3) Uani 1 1 d D .
H11F H -0.0165 -0.0829 0.3662 0.27(5) Uiso 1 1 calc R .
H11G H -0.0951 -0.0347 0.3422 0.35(7) Uiso 1 1 calc R .
C119 C -0.0659(2) 0.06695(16) 0.19563(16) 0.0657(9) Uani 1 1 d . .
H11H H -0.0802 0.1097 0.1865 0.079 Uiso 1 1 calc R U
H11I H -0.1313 0.0446 0.1949 0.079 Uiso 1 1 calc R U
C120 C -0.0168(2) 0.02856(16) 0.14532(15) 0.0587(8) Uani 1 1 d . .
C121 C 0.0529(2) 0.05860(16) 0.12045(15) 0.0599(8) Uani 1 1 d . .
H121 H 0.0691 0.1035 0.1352 0.072 Uiso 1 1 calc R U
C122 C 0.0989(2) 0.02480(15) 0.07483(14) 0.0559(8) Uani 1 1 d . .
C123 C 0.0755(2) -0.04083(15) 0.05147(14) 0.0543(8) Uani 1 1 d . .
C124 C 0.0055(2) -0.07046(16) 0.07574(15) 0.0591(8) Uani 1 1 d . .
H124 H -0.0120 -0.1151 0.0601 0.071 Uiso 1 1 calc R U
C125 C -0.0403(2) -0.03682(16) 0.12240(16) 0.0609(8) Uani 1 1 d . .
C126 C 0.1916(3) 0.11951(17) 0.06863(18) 0.0743(10) Uani 1 1 d . .
H12A H 0.2217 0.1306 0.1133 0.089 Uiso 1 1 calc R U
H12B H 0.1296 0.1433 0.0618 0.089 Uiso 1 1 calc R U
C127 C 0.2653(3) 0.1369(2) 0.0316(2) 0.0973(13) Uani 1 1 d . .
H12C H 0.2366 0.1228 -0.0125 0.146 Uiso 1 1 calc R U
H12D H 0.3282 0.1156 0.0412 0.146 Uiso 1 1 calc R U
H12E H 0.2795 0.1837 0.0420 0.146 Uiso 1 1 calc R U
C128 C -0.0984(3) -0.1271(2) 0.1563(2) 0.0951(13) Uani 1 1 d . .
H12F H -0.0292 -0.1286 0.1799 0.114 Uiso 1 1 calc R U
H12G H -0.1056 -0.1586 0.1163 0.114 Uiso 1 1 calc R U
C129 C -0.1728(4) -0.1449(2) 0.1914(2) 0.1093(15) Uani 1 1 d . .
H12H H -0.2413 -0.1419 0.1688 0.164 Uiso 1 1 calc R U
H12I H -0.1627 -0.1155 0.2322 0.164 Uiso 1 1 calc R U
H12J H -0.1639 -0.1892 0.1965 0.164 Uiso 1 1 calc R U
C130 C 0.1279(2) -0.07916(15) 0.00258(13) 0.0569(8) Uani 1 1 d . .
H13A H 0.1419 -0.0517 -0.0256 0.068 Uiso 1 1 calc R U
H13B H 0.0826 -0.1164 -0.0222 0.068 Uiso 1 1 calc R U
O26 O 1.1551(5) 0.8979(3) 0.2809(3) 0.198(3) Uani 1 1 d . .
N1 N 1.2411(3) 0.96859(18) 0.25005(14) 0.0853(9) Uani 1 1 d . .
C131 C 1.2016(5) 0.9463(4) 0.2904(3) 0.1307(19) Uani 1 1 d . .
H131 H 1.2119 0.9720 0.3312 0.157 Uiso 1 1 calc R U
C132 C 1.3015(4) 1.0284(3) 0.2640(3) 0.142(2) Uani 1 1 d . .
H13C H 1.3070 1.0490 0.3078 0.213 Uiso 1 1 calc R U
H13D H 1.2696 1.0572 0.2384 0.213 Uiso 1 1 calc R U
H13E H 1.3692 1.0198 0.2552 0.213 Uiso 1 1 calc R U
C133 C 1.2263(4) 0.9305(3) 0.1898(2) 0.141(2) Uani 1 1 d . .
H13F H 1.2906 0.9134 0.1814 0.211 Uiso 1 1 calc R U
H13G H 1.2011 0.9569 0.1601 0.211 Uiso 1 1 calc R U
H13H H 1.1769 0.8947 0.1856 0.211 Uiso 1 1 calc R U
O27 O -0.1227(3) -0.36457(19) 0.21743(15) 0.1222(11) Uani 1 1 d . .
N2 N -0.2090(2) -0.44200(16) 0.24908(15) 0.0800(9) Uani 1 1 d . .
C134 C -0.2057(3) -0.4024(2) 0.30961(17) 0.0950(13) Uani 1 1 d . .
H13I H -0.2744 -0.3917 0.3149 0.143 Uiso 1 1 calc R U
H13J H -0.1643 -0.3626 0.3143 0.143 Uiso 1 1 calc R U
H13K H -0.1762 -0.4258 0.3409 0.143 Uiso 1 1 calc R U
C135 C -0.2606(4) -0.5035(2) 0.2369(2) 0.1028(14) Uani 1 1 d . .
H13L H -0.2239 -0.5299 0.2634 0.154 Uiso 1 1 calc R U
H13M H -0.2646 -0.5248 0.1934 0.154 Uiso 1 1 calc R U
H13N H -0.3291 -0.4984 0.2456 0.154 Uiso 1 1 calc R U
C136 C -0.1673(4) -0.4221(3) 0.2084(2) 0.0983(13) Uani 1 1 d . .
H136 H -0.1691 -0.4509 0.1697 0.118 Uiso 1 1 calc R U
C118 C -0.1096(7) -0.0526(5) 0.4219(4) 0.251(5) Uani 1 1 d D .
H11J H -0.0698 -0.0721 0.4534 0.377 Uiso 1 1 calc R U
H11K H -0.1684 -0.0816 0.4000 0.377 Uiso 1 1 calc R U
H11L H -0.1325 -0.0113 0.4417 0.377 Uiso 1 1 calc R U

loop_
_atom_site_aniso_label
_atom_site_aniso_U_11
_atom_site_aniso_U_22
_atom_site_aniso_U_33
_atom_site_aniso_U_23
_atom_site_aniso_U_13
_atom_site_aniso_U_12
O1 0.146(3) 0.168(3) 0.152(3) 0.033(3) 0.020(2) -0.088(3)
O2 0.118(2) 0.105(2) 0.0865(19) 0.0172(16) 0.0244(17) -0.0225(18)
O3 0.0615(15) 0.0691(15) 0.127(2) -0.0198(15) 0.0282(14) -0.0078(12)
O4 0.0625(15) 0.0705(16) 0.131(2) -0.0244(16) 0.0192(15) -0.0151(13)
O5 0.0705(14) 0.0553(13) 0.0846(15) 0.0118(11) 0.0303(12) -0.0035(11)
O6 0.106(2) 0.0916(18) 0.0707(15) 0.0323(14) 0.0213(14) -0.0191(16)
O7 0.121(2) 0.0726(18) 0.118(2) 0.0330(16) 0.0521(19) 0.0174(16)
O8 0.0662(13) 0.0633(14) 0.0666(13) 0.0123(12) 0.0029(11) -0.0003(12)
O9 0.0768(14) 0.0527(13) 0.0672(13) 0.0107(11) 0.0245(12) -0.0077(11)
O10 0.0727(14) 0.0554(12) 0.0543(12) 0.0132(10) 0.0035(10) -0.0092(11)
O11 0.0821(17) 0.0699(17) 0.107(2) 0.0196(14) 0.0172(15) -0.0003(14)
O12 0.0982(18) 0.0832(17) 0.0547(13) 0.0058(13) 0.0000(13) -0.0190(15)
O25 0.241(5) 0.186(4) 0.091(2) 0.013(2) 0.051(3) -0.066(4)
C1 0.087(3) 0.091(3) 0.114(3) 0.014(2) 0.021(2) -0.021(2)
C2 0.063(2) 0.0531(18) 0.091(2) 0.0181(17) 0.0220(18) 0.0081(16)
C3 0.0585(19) 0.0579(19) 0.083(2) 0.0164(17) 0.0151(17) 0.0068(16)
C4 0.0486(17) 0.0448(16) 0.071(2) 0.0069(15) 0.0094(15) 0.0077(14)
C5 0.0595(19) 0.0550(19) 0.069(2) -0.0041(16) -0.0012(16) 0.0004(16)
C6 0.069(2) 0.067(2) 0.075(2) -0.0021(18) -0.0007(18) 0.0029(18)
C7 0.064(2) 0.065(2) 0.083(2) 0.0014(18) 0.0011(18) 0.0056(18)
C8 0.0414(16) 0.0518(18) 0.0428(15) 0.0023(13) 0.0082(13) 0.0006(14)
C9 0.0495(18) 0.0460(16) 0.0492(16) 0.0034(14) 0.0084(14) 0.0051(15)
C10 0.0434(16) 0.0554(18) 0.0411(15) 0.0023(14) 0.0084(13) 0.0077(15)
C11 0.0442(17) 0.0506(18) 0.0431(15) 0.0037(13) 0.0068(13) 0.0016(14)
C12 0.0508(18) 0.0491(17) 0.0458(15) 0.0082(14) 0.0058(14) 0.0021(15)
C13 0.0455(16) 0.0502(17) 0.0354(14) 0.0033(13) 0.0076(12) 0.0028(14)
C14 0.0445(17) 0.0588(19) 0.0501(16) 0.0094(15) 0.0032(14) 0.0001(15)
C15 0.0460(17) 0.0576(19) 0.0599(18) 0.0043(16) 0.0077(14) -0.0003(15)
C16 0.0518(18) 0.0539(18) 0.0651(19) 0.0055(16) 0.0074(15) -0.0047(16)
C17 0.0530(19) 0.067(2) 0.074(2) 0.0019(18) 0.0109(16) -0.0112(16)
C18 0.0505(19) 0.085(2) 0.073(2) 0.003(2) 0.0197(16) -0.0095(18)
C19 0.0536(19) 0.071(2) 0.0560(18) 0.0004(16) 0.0122(15) -0.0020(17)
C20 0.054(2) 0.060(2) 0.081(2) 0.0022(18) 0.0091(17) -0.0079(18)
C21 0.0493(17) 0.0633(19) 0.0526(17) 0.0049(15) 0.0063(14) 0.0094(15)
C22 0.0450(16) 0.0642(19) 0.0520(17) 0.0113(16) -0.0003(14) 0.0163(16)
C23 0.0478(17) 0.0601(19) 0.061(2) 0.0124(17) 0.0029(15) 0.0116(16)
C24 0.0556(18) 0.073(2) 0.058(2) 0.0201(17) 0.0077(15) 0.0147(17)
C25 0.0538(18) 0.068(2) 0.0574(19) 0.0144(17) 0.0037(16) 0.0154(17)
C26 0.0573(19) 0.067(2) 0.0525(19) 0.0090(17) -0.0042(16) 0.0054(17)
C27 0.0503(17) 0.071(2) 0.0512(19) 0.0124(16) 0.0014(14) 0.0053(16)
C28 0.075(2) 0.065(2) 0.094(3) 0.031(2) 0.009(2) 0.0079(19)
C29 0.098(3) 0.073(3) 0.116(3) 0.027(2) -0.004(3) -0.006(2)
C30 0.138(4) 0.123(4) 0.070(3) 0.019(3) -0.004(3) -0.057(3)
C31 0.210(6) 0.134(4) 0.085(3) 0.001(3) 0.013(3) -0.097(4)
C32 0.071(2) 0.087(2) 0.0489(18) 0.0156(17) 0.0052(16) 0.0145(19)
C33 0.070(2) 0.078(2) 0.0414(16) 0.0129(16) 0.0047(15) 0.0107(19)
C34 0.085(3) 0.071(2) 0.0531(19) 0.0147(17) 0.0145(18) 0.006(2)
C35 0.076(2) 0.082(3) 0.0496(18) 0.0169(17) 0.0177(17) 0.006(2)
C36 0.075(2) 0.067(2) 0.0384(16) 0.0104(15) 0.0099(15) 0.0069(18)
C37 0.073(2) 0.064(2) 0.0547(19) 0.0120(16) 0.0081(17) 0.0041(19)
C38 0.068(2) 0.079(2) 0.0545(19) 0.0128(18) 0.0067(16) -0.001(2)
C39 0.092(3) 0.083(3) 0.125(4) 0.032(3) 0.013(3) -0.013(2)
C40 0.119(4) 0.082(3) 0.176(5) 0.041(3) 0.004(4) 0.000(3)
C41 0.110(4) 0.092(3) 0.149(5) 0.023(3) 0.010(3) -0.011(3)
C42 0.145(4) 0.084(3) 0.121(4) 0.012(3) 0.041(3) -0.014(3)
C43 0.078(2) 0.076(2) 0.0478(18) 0.0140(16) 0.0201(16) 0.0132(19)
C44 0.0635(19) 0.0605(19) 0.0452(16) 0.0065(15) 0.0182(15) 0.0083(17)
C45 0.074(2) 0.064(2) 0.060(2) 0.0175(17) 0.0287(18) 0.0056(18)
C46 0.0599(19) 0.0620(19) 0.0557(19) 0.0072(16) 0.0163(16) -0.0032(16)
C47 0.0504(17) 0.0527(17) 0.0511(17) 0.0076(15) 0.0162(14) 0.0079(15)
C48 0.0543(17) 0.0506(17) 0.0475(17) 0.0073(14) 0.0150(14) 0.0044(15)
C49 0.0578(18) 0.0556(18) 0.0505(18) 0.0023(15) 0.0153(15) 0.0023(15)
C50 0.136(4) 0.101(3) 0.091(3) 0.032(3) 0.037(3) -0.024(3)
C51 0.171(5) 0.137(4) 0.113(4) 0.048(3) 0.040(4) -0.040(4)
C52 0.067(2) 0.065(2) 0.067(2) 0.0115(17) 0.0041(17) -0.0131(18)
C53 0.075(2) 0.0586(19) 0.071(2) 0.0137(17) 0.0117(17) -0.0075(17)
C54 0.0465(16) 0.0548(17) 0.0588(18) 0.0079(15) 0.0091(14) 0.0055(14)
C55 0.0438(16) 0.0507(18) 0.0457(15) 0.0096(14) -0.0013(13) 0.0089(14)
C56 0.0401(15) 0.0519(18) 0.0541(17) 0.0145(15) 0.0027(14) 0.0008(14)
C57 0.0432(15) 0.0455(16) 0.0521(17) 0.0058(14) 0.0002(14) 0.0052(14)
C58 0.0388(15) 0.0518(17) 0.0434(15) 0.0109(14) -0.0036(12) 0.0063(14)
C59 0.0454(16) 0.0491(17) 0.0472(16) 0.0090(14) 0.0014(14) 0.0000(14)
C60 0.0498(16) 0.0446(16) 0.0517(17) 0.0070(14) 0.0036(14) 0.0014(14)
C61 0.079(3) 0.063(2) 0.122(3) 0.016(2) 0.032(2) -0.0139(19)
C62 0.119(4) 0.086(3) 0.160(5) 0.020(3) 0.064(3) -0.027(3)
C63 0.084(2) 0.056(2) 0.101(3) 0.013(2) 0.029(2) -0.0087(19)
C64 0.139(4) 0.086(3) 0.138(4) 0.021(3) 0.055(3) -0.037(3)
C65 0.0488(16) 0.0543(17) 0.0406(15) 0.0052(13) 0.0018(13) 0.0028(14)
O13 0.0626(16) 0.0663(15) 0.131(2) -0.0192(15) 0.0255(15) -0.0062(12)
O14 0.0633(15) 0.0669(15) 0.113(2) -0.0123(14) 0.0194(14) -0.0148(13)
O15 0.102(2) 0.126(2) 0.0716(18) 0.0151(17) 0.0120(16) -0.0298(19)
O16 0.096(2) 0.150(3) 0.0915(19) 0.0285(19) 0.0090(16) -0.055(2)
O17 0.0693(14) 0.0576(13) 0.0706(14) 0.0112(11) 0.0137(12) 0.0034(11)
O18 0.0793(16) 0.0597(14) 0.0802(15) 0.0202(12) -0.0049(12) -0.0121(13)
O19 0.0827(18) 0.0724(17) 0.123(2) 0.0195(16) 0.0205(16) -0.0051(15)
O20 0.1017(19) 0.0850(17) 0.0615(14) 0.0078(13) 0.0063(13) -0.0349(15)
O21 0.0624(14) 0.0652(15) 0.119(2) 0.0149(14) 0.0355(14) 0.0072(12)
O22 0.135(3) 0.119(2) 0.094(2) 0.0340(18) 0.0295(18) -0.039(2)
O23 0.0828(17) 0.0849(18) 0.106(2) 0.0356(15) 0.0206(15) -0.0041(15)
O24 0.0695(14) 0.0637(14) 0.0676(13) 0.0122(12) 0.0039(11) -0.0092(12)
C66 0.052(2) 0.063(2) 0.073(2) 0.0075(18) 0.0088(17) -0.0062(18)
C67 0.0542(19) 0.0589(19) 0.0548(17) 0.0080(15) 0.0078(15) -0.0009(16)
C68 0.0456(16) 0.0597(19) 0.0539(17) 0.0101(15) 0.0091(14) 0.0013(15)
C69 0.0485(17) 0.0586(19) 0.0449(15) 0.0078(14) 0.0079(13) 0.0041(15)
C70 0.0555(19) 0.071(2) 0.0579(18) 0.0069(16) 0.0168(15) 0.0058(17)
C71 0.0523(19) 0.084(2) 0.069(2) 0.0063(19) 0.0209(16) 0.0009(19)
C72 0.055(2) 0.073(2) 0.069(2) 0.0112(18) 0.0102(16) -0.0096(17)
C73 0.0463(17) 0.0562(19) 0.0412(15) 0.0018(14) 0.0091(14) 0.0034(15)
C74 0.0484(17) 0.0549(18) 0.0444(16) 0.0011(14) 0.0104(14) 0.0093(15)
C75 0.0552(19) 0.0471(16) 0.0489(16) 0.0008(14) 0.0070(15) 0.0046(15)
C76 0.0497(18) 0.0505(18) 0.0427(15) -0.0007(14) 0.0028(14) 0.0052(15)
C77 0.0527(18) 0.0574(19) 0.0352(14) 0.0000(14) 0.0041(13) 0.0030(16)
C78 0.059(2) 0.0552(18) 0.0418(15) 0.0065(14) 0.0079(15) 0.0059(16)
C79 0.0492(17) 0.0490(17) 0.0526(18) -0.0003(15) 0.0021(15) 0.0069(15)
C80 0.0527(18) 0.0556(18) 0.0608(19) 0.0010(15) 0.0015(15) 0.0045(16)
C81 0.0532(18) 0.0604(19) 0.067(2) 0.0083(17) 0.0104(16) 0.0036(17)
C82 0.0555(19) 0.072(2) 0.072(2) 0.0001(19) 0.0023(18) -0.0084(17)
C83 0.059(2) 0.067(2) 0.067(2) -0.0090(18) -0.0035(17) -0.0049(18)
C84 0.065(2) 0.0588(19) 0.0527(18) -0.0016(15) 0.0044(16) 0.0060(17)
C85 0.059(2) 0.077(2) 0.076(3) 0.009(2) 0.0053(19) -0.0023(19)
C86 0.0450(16) 0.0609(18) 0.0576(18) 0.0081(15) 0.0052(14) 0.0103(15)
C87 0.0394(15) 0.0593(18) 0.0555(17) 0.0123(15) 0.0021(14) 0.0107(15)
C88 0.0473(17) 0.0647(19) 0.0541(19) 0.0133(16) 0.0053(14) 0.0003(16)
C89 0.0513(17) 0.063(2) 0.0552(19) 0.0095(16) -0.0004(15) -0.0035(16)
C90 0.0508(17) 0.066(2) 0.0558(18) 0.0149(16) 0.0044(15) 0.0071(16)
C91 0.0514(18) 0.071(2) 0.058(2) 0.0184(17) 0.0074(15) 0.0025(17)
C92 0.0449(16) 0.0583(19) 0.059(2) 0.0130(16) 0.0011(15) 0.0039(15)
C93 0.177(5) 0.104(3) 0.073(3) 0.017(2) 0.008(3) -0.061(4)
C94 0.247(7) 0.118(4) 0.097(3) 0.006(3) 0.025(4) -0.104(5)
C95 0.068(2) 0.068(2) 0.093(3) 0.025(2) 0.0128(19) -0.0034(18)
C96 0.072(2) 0.068(2) 0.122(3) 0.029(2) 0.004(2) -0.004(2)
C97 0.065(2) 0.081(2) 0.0512(18) 0.0142(17) 0.0032(15) 0.0005(18)
C98 0.064(2) 0.077(2) 0.0419(16) 0.0112(16) 0.0033(15) -0.0018(18)
C99 0.069(2) 0.074(2) 0.0551(19) 0.0099(17) 0.0101(16) -0.010(2)
C100 0.072(2) 0.068(2) 0.0574(19) 0.0088(17) 0.0116(17) -0.005(2)
C101 0.076(2) 0.073(2) 0.0455(17) 0.0092(16) 0.0115(16) 0.001(2)
C102 0.068(2) 0.094(3) 0.0552(19) 0.0174(19) 0.0190(17) -0.004(2)
C103 0.076(2) 0.070(2) 0.0544(19) 0.0165(17) 0.0092(17) -0.008(2)
C104 0.112(5) 0.096(4) 0.375(12) 0.080(6) -0.043(6) -0.025(4)
C105 0.128(4) 0.090(4) 0.208(6) 0.021(4) 0.057(4) -0.011(3)
C106 0.097(3) 0.098(3) 0.107(3) 0.044(3) 0.017(2) -0.018(3)
C107 0.118(4) 0.099(4) 0.175(5) 0.067(4) 0.012(4) -0.011(3)
C108 0.077(2) 0.087(2) 0.062(2) 0.0129(19) 0.0215(18) 0.006(2)
C109 0.065(2) 0.070(2) 0.066(2) 0.0079(18) 0.0221(17) 0.0039(18)
C110 0.0563(19) 0.0598(19) 0.069(2) 0.0050(17) 0.0133(17) 0.0007(16)
C111 0.0556(19) 0.0536(18) 0.069(2) 0.0067(17) 0.0121(17) 0.0058(16)
C112 0.0470(17) 0.0579(19) 0.072(2) 0.0035(17) 0.0159(16) 0.0066(16)
C113 0.062(2) 0.071(2) 0.079(2) 0.006(2) 0.0212(19) -0.0080(18)
C114 0.079(2) 0.078(2) 0.075(2) 0.018(2) 0.032(2) -0.004(2)
C115 0.078(2) 0.077(2) 0.081(2) 0.017(2) 0.017(2) -0.012(2)
C116 0.086(2) 0.065(2) 0.085(2) 0.0152(19) 0.024(2) 0.0006(19)
C117 0.267(9) 0.130(5) 0.124(5) 0.008(4) 0.072(6) -0.090(6)
C119 0.0483(17) 0.0622(19) 0.079(2) 0.0022(17) 0.0074(16) 0.0096(16)
C120 0.0431(17) 0.063(2) 0.0633(19) 0.0080(17) 0.0003(15) 0.0076(16)
C121 0.0530(18) 0.0544(18) 0.0650(19) 0.0072(16) -0.0006(16) 0.0063(16)
C122 0.0471(17) 0.061(2) 0.0566(18) 0.0137(16) 0.0003(15) 0.0052(16)
C123 0.0464(17) 0.0586(19) 0.0506(17) 0.0087(15) -0.0066(14) 0.0082(15)
C124 0.0468(17) 0.0559(18) 0.068(2) 0.0064(16) 0.0011(16) 0.0049(15)
C125 0.0445(17) 0.060(2) 0.074(2) 0.0093(17) 0.0050(16) 0.0058(16)
C126 0.073(2) 0.064(2) 0.083(2) 0.0125(19) 0.0147(19) 0.0000(18)
C127 0.104(3) 0.084(3) 0.110(3) 0.022(2) 0.037(3) -0.007(2)
C128 0.091(3) 0.084(3) 0.124(3) 0.035(3) 0.042(3) 0.012(2)
C129 0.103(3) 0.096(3) 0.136(4) 0.020(3) 0.051(3) -0.014(3)
C130 0.0548(18) 0.0619(19) 0.0471(16) 0.0074(15) -0.0027(14) 0.0028(16)
O26 0.245(6) 0.149(4) 0.226(6) 0.065(4) 0.087(5) -0.017(4)
N1 0.081(2) 0.111(3) 0.0549(19) -0.0010(19) 0.0092(16) 0.021(2)
C131 0.153(5) 0.161(6) 0.083(3) 0.024(4) 0.038(4) 0.021(5)
C132 0.120(4) 0.159(5) 0.129(4) -0.012(4) 0.028(4) -0.005(4)
C133 0.136(4) 0.187(6) 0.071(3) -0.024(3) 0.008(3) 0.024(4)
O27 0.126(3) 0.142(3) 0.096(2) 0.018(2) 0.0288(19) -0.036(2)
N2 0.083(2) 0.084(2) 0.072(2) 0.0095(17) 0.0205(17) 0.0064(18)
C134 0.103(3) 0.119(3) 0.059(2) 0.009(2) 0.015(2) 0.032(3)
C135 0.107(3) 0.084(3) 0.112(3) 0.013(3) 0.017(3) -0.002(3)
C136 0.101(3) 0.115(4) 0.075(3) 0.001(3) 0.030(2) -0.003(3)
C118 0.262(11) 0.248(10) 0.249(10) 0.011(8) 0.127(9) -0.096(8)

loop_
_atom_type_symbol
_atom_type_description
_atom_type_scat_dispersion_real
_atom_type_scat_dispersion_imag
_atom_type_scat_source
C C 0.0050 0.0020 'International Tables Vol C Tables 4.2.6.8 and 6.1.1.4'
H H 0.0000 0.0000 'International Tables Vol C Tables 4.2.6.8 and 6.1.1.4'
O O 0.0160 0.0090 'International Tables Vol C Tables 4.2.6.8 and 6.1.1.4'
N N 0.0090 0.0050 'International Tables Vol C Tables 4.2.6.8 and 6.1.1.4'

loop_
_geom_angle_atom_site_label_1
_geom_angle_atom_site_label_2
_geom_angle_atom_site_label_3
_geom_angle
C1 O2 H2 169.7
C20 O3 H3 112.9
C56 O5 C61 119.4(3)
C45 O6 C50 118.0(3)
C39 O7 C34 120.7(3)
C23 O8 C28 118.7(3)
C59 O9 C63 118.7(2)
C48 O10 C52 119.7(2)
C37 O11 C41 121.1(3)
C30 O12 C26 120.1(3)
H25A O25 H25B 123.1
O1 C1 O2 122.1(4)
O1 C1 C2 122.1(5)
O2 C1 C2 115.7(4)
C7 C2 C3 118.1(3)
C7 C2 C1 123.4(4)
C3 C2 C1 118.5(4)
C4 C3 C2 120.0(3)
C4 C3 H3A 120.0
C2 C3 H3A 120.0
C3 C4 C5 117.9(3)
C3 C4 C8 120.9(3)
C5 C4 C8 121.1(3)
C6 C5 C4 122.2(3)
C6 C5 H5 118.9
C4 C5 H5 118.9
C7 C6 C5 118.5(4)
C7 C6 H6 120.7
C5 C6 H6 120.7
C6 C7 C2 123.3(3)
C6 C7 H7 118.4
C2 C7 H7 118.4
C9 C8 C13 118.9(2)
C9 C8 C4 119.9(3)
C13 C8 C4 121.2(3)
C10 C9 C8 123.3(3)
C10 C9 H9 118.3
C8 C9 H9 118.3
C9 C10 C11 117.6(3)
C9 C10 C21 119.5(3)
C11 C10 C21 122.7(3)
C12 C11 C10 118.7(3)
C12 C11 C14 117.0(3)
C10 C11 C14 124.3(3)
C13 C12 C11 123.7(3)
C13 C12 H12 118.2
C11 C12 H12 118.2
C12 C13 C8 117.6(3)
C12 C13 C65 118.4(3)
C8 C13 C65 123.8(2)
C19 C14 C15 118.1(3)
C19 C14 C11 122.4(3)
C15 C14 C11 119.4(3)
C16 C15 C14 120.8(3)
C16 C15 H15 119.6
C14 C15 H15 119.6
C17 C16 C15 119.9(3)
C17 C16 C20 119.4(3)
C15 C16 C20 120.7(3)
C18 C17 C16 119.8(3)
C18 C17 H17 120.1
C16 C17 H17 120.1
C17 C18 C19 120.2(3)
C17 C18 H18 119.9
C19 C18 H18 119.9
C18 C19 C14 121.2(3)
C18 C19 H19 119.4
C14 C19 H19 119.4
O4 C20 O3 122.5(3)
O4 C20 C16 121.2(3)
O3 C20 C16 116.3(3)
C22 C21 C10 113.8(2)
C22 C21 H21A 108.8
C10 C21 H21A 108.8
C22 C21 H21B 108.8
C10 C21 H21B 108.8
H21A C21 H21B 107.7
C27 C22 C23 118.0(3)
C27 C22 C21 120.9(3)
C23 C22 C21 121.1(3)
O8 C23 C24 123.9(3)
O8 C23 C22 116.1(3)
C24 C23 C22 120.0(3)
C25 C24 C23 121.3(3)
C25 C24 H24 119.4
C23 C24 H24 119.4
C26 C25 C24 118.4(3)
C26 C25 C32 121.7(3)
C24 C25 C32 119.9(3)
C25 C26 C27 120.6(3)
C25 C26 O12 116.1(3)
C27 C26 O12 123.2(3)
C26 C27 C22 121.6(3)
C26 C27 H27 119.2
C22 C27 H27 119.2
O8 C28 C29 107.7(3)
O8 C28 H28A 110.2
C29 C28 H28A 110.2
O8 C28 H28B 110.2
C29 C28 H28B 110.2
H28A C28 H28B 108.5
C28 C29 H29A 109.5
C28 C29 H29B 109.5
H29A C29 H29B 109.5
C28 C29 H29C 109.5
H29A C29 H29C 109.5
H29B C29 H29C 109.5
O12 C30 C31 108.7(4)
O12 C30 H30A 109.9
C31 C30 H30A 109.9
O12 C30 H30B 109.9
C31 C30 H30B 109.9
H30A C30 H30B 108.3
C30 C31 H31A 109.5
C30 C31 H31B 109.5
H31A C31 H31B 109.5
C30 C31 H31C 109.5
H31A C31 H31C 109.5
H31B C31 H31C 109.5
C33 C32 C25 111.7(3)
C33 C32 H32A 109.3
C25 C32 H32A 109.3
C33 C32 H32B 109.3
C25 C32 H32B 109.3
H32A C32 H32B 107.9
C34 C33 C38 117.5(3)
C34 C33 C32 121.5(3)
C38 C33 C32 120.9(3)
O7 C34 C35 124.1(3)
O7 C34 C33 115.3(3)
C35 C34 C33 120.5(3)
C36 C35 C34 121.6(3)
C36 C35 H35 119.2
C34 C35 H35 119.2
C37 C36 C35 117.7(3)
C37 C36 C43 121.7(3)
C35 C36 C43 120.5(3)
O11 C37 C38 123.5(3)
O11 C37 C36 115.7(3)
C38 C37 C36 120.7(3)
C37 C38 C33 121.9(3)
C37 C38 H38 119.0
C33 C38 H38 119.0
O7 C39 C40 108.8(4)
O7 C39 H39A 109.9
C40 C39 H39A 109.9
O7 C39 H39B 109.9
C40 C39 H39B 109.9
H39A C39 H39B 108.3
C39 C40 H40A 109.5
C39 C40 H40B 109.5
H40A C40 H40B 109.5
C39 C40 H40C 109.5
H40A C40 H40C 109.5
H40B C40 H40C 109.5
O11 C41 C42 110.5(4)
O11 C41 H41A 109.6
C42 C41 H41A 109.6
O11 C41 H41B 109.6
C42 C41 H41B 109.6
H41A C41 H41B 108.1
C41 C42 H42A 109.5
C41 C42 H42B 109.5
H42A C42 H42B 109.5
C41 C42 H42C 109.5
H42A C42 H42C 109.5
H42B C42 H42C 109.5
C36 C43 C44 110.9(2)
C36 C43 H43A 109.5
C44 C43 H43A 109.5
C36 C43 H43B 109.5
C44 C43 H43B 109.5
H43A C43 H43B 108.0
C49 C44 C45 117.4(3)
C49 C44 C43 120.4(3)
C45 C44 C43 122.2(3)
O6 C45 C46 123.2(3)
O6 C45 C44 116.2(3)
C46 C45 C44 120.6(3)
C47 C46 C45 121.6(3)
C47 C46 H46 119.2
C45 C46 H46 119.2
C46 C47 C48 118.1(3)
C46 C47 C54 120.6(3)
C48 C47 C54 121.3(3)
O10 C48 C49 124.1(3)
O10 C48 C47 115.5(3)
C49 C48 C47 120.4(3)
C48 C49 C44 121.9(3)
C48 C49 H49 119.0
C44 C49 H49 119.0
O6 C50 C51 109.4(4)
O6 C50 H50A 109.8
C51 C50 H50A 109.8
O6 C50 H50B 109.8
C51 C50 H50B 109.8
H50A C50 H50B 108.2
C50 C51 H51A 109.5
C50 C51 H51B 109.5
H51A C51 H51B 109.5
C50 C51 H51C 109.5
H51A C51 H51C 109.5
H51B C51 H51C 109.5
O10 C52 C53 108.0(3)
O10 C52 H52A 110.1
C53 C52 H52A 110.1
O10 C52 H52B 110.1
C53 C52 H52B 110.1
H52A C52 H52B 108.4
C52 C53 H53A 109.5
C52 C53 H53B 109.5
H53A C53 H53B 109.5
C52 C53 H53C 109.5
H53A C53 H53C 109.5
H53B C53 H53C 109.5
C47 C54 C55 113.8(2)
C47 C54 H54A 108.8
C55 C54 H54A 108.8
C47 C54 H54B 108.8
C55 C54 H54B 108.8
H54A C54 H54B 107.7
C60 C55 C56 118.0(3)
C60 C55 C54 120.9(3)
C56 C55 C54 121.0(3)
O5 C56 C57 124.1(3)
O5 C56 C55 115.7(3)
C57 C56 C55 120.1(3)
C58 C57 C56 121.7(3)
C58 C57 H57 119.2
C56 C57 H57 119.2
C57 C58 C59 118.2(3)
C57 C58 C65 120.4(3)
C59 C58 C65 121.4(3)
O9 C59 C60 123.8(3)
O9 C59 C58 116.1(2)
C60 C59 C58 120.1(3)
C55 C60 C59 121.9(3)
C55 C60 H60 119.1
C59 C60 H60 119.1
O5 C61 C62 107.6(3)
O5 C61 H61A 110.2
C62 C61 H61A 110.2
O5 C61 H61B 110.2
C62 C61 H61B 110.2
H61A C61 H61B 108.5
C61 C62 H62A 109.5
C61 C62 H62B 109.5
H62A C62 H62B 109.5
C61 C62 H62C 109.5
H62A C62 H62C 109.5
H62B C62 H62C 109.5
O9 C63 C64 107.7(3)
O9 C63 H63A 110.2
C64 C63 H63A 110.2
O9 C63 H63B 110.2
C64 C63 H63B 110.2
H63A C63 H63B 108.5
C63 C64 H64A 109.5
C63 C64 H64B 109.5
H64A C64 H64B 109.5
C63 C64 H64C 109.5
H64A C64 H64C 109.5
H64B C64 H64C 109.5
C58 C65 C13 110.7(2)
C58 C65 H65A 109.5
C13 C65 H65A 109.5
C58 C65 H65B 109.5
C13 C65 H65B 109.5
H65A C65 H65B 108.1
C66 O13 H13 111.3
C85 O16 H16 111.2
C122 O17 C126 118.3(3)
C111 O18 C115 120.4(3)
C104 O19 C100 122.4(4)
C93 O20 C89 121.8(3)
C125 O21 C128 118.8(3)
C114 O22 C117 118.5(5)
C103 O23 C106 119.6(3)
C92 O24 C95 118.9(3)
O14 C66 O13 122.2(3)
O14 C66 C67 121.8(3)
O13 C66 C67 116.0(3)
C72 C67 C68 119.5(3)
C72 C67 C66 120.0(3)
C68 C67 C66 120.5(3)
C67 C68 C69 121.3(3)
C67 C68 H68 119.4
C69 C68 H68 119.4
C70 C69 C68 117.7(3)
C70 C69 C73 123.6(3)
C68 C69 C73 118.6(3)
C71 C70 C69 121.3(3)
C71 C70 H70 119.4
C69 C70 H70 119.4
C70 C71 C72 120.7(3)
C70 C71 H71 119.6
C72 C71 H71 119.6
C71 C72 C67 119.5(3)
C71 C72 H72 120.3
C67 C72 H72 120.3
C78 C73 C74 118.7(3)
C78 C73 C69 117.0(3)
C74 C73 C69 124.2(3)
C75 C74 C73 117.3(3)
C75 C74 C86 119.9(3)
C73 C74 C86 122.6(3)
C74 C75 C76 124.1(3)
C74 C75 H75 118.0
C76 C75 H75 118.0
C75 C76 C77 118.3(3)
C75 C76 C79 118.9(3)
C77 C76 C79 122.7(3)
C78 C77 C76 117.8(3)
C78 C77 C130 118.5(3)
C76 C77 C130 123.3(3)
C77 C78 C73 123.8(3)
C77 C78 H78 118.1
C73 C78 H78 118.1
C80 C79 C84 117.9(3)
C80 C79 C76 119.7(3)
C84 C79 C76 122.4(3)
C81 C80 C79 121.4(3)
C81 C80 H80 119.3
C79 C80 H80 119.3
C82 C81 C80 119.6(3)
C82 C81 C85 122.4(3)
C80 C81 C85 118.0(3)
C83 C82 C81 120.0(3)
C83 C82 H82 120.0
C81 C82 H82 120.0
C82 C83 C84 120.5(3)
C82 C83 H83 119.7
C84 C83 H83 119.7
C83 C84 C79 120.5(3)
C83 C84 H84 119.7
C79 C84 H84 119.7
O15 C85 O16 122.3(4)
O15 C85 C81 122.7(3)
O16 C85 C81 115.0(3)
C87 C86 C74 114.4(2)
C87 C86 H86A 108.7
C74 C86 H86A 108.7
C87 C86 H86B 108.7
C74 C86 H86B 108.7
H86A C86 H86B 107.6
C92 C87 C88 117.6(3)
C92 C87 C86 121.1(3)
C88 C87 C86 121.2(3)
C89 C88 C87 121.3(3)
C89 C88 H88 119.3
C87 C88 H88 119.3
O20 C89 C90 115.8(3)
O20 C89 C88 123.3(3)
C90 C89 C88 120.8(3)
C89 C90 C91 118.0(3)
C89 C90 C97 121.6(3)
C91 C90 C97 120.4(3)
C92 C91 C90 121.5(3)
C92 C91 H91 119.2
C90 C91 H91 119.2
O24 C92 C91 123.6(3)
O24 C92 C87 115.7(3)
C91 C92 C87 120.7(3)
O20 C93 C94 108.2(4)
O20 C93 H93A 110.1
C94 C93 H93A 110.1
O20 C93 H93B 110.1
C94 C93 H93B 110.1
H93A C93 H93B 108.4
C93 C94 H94A 109.5
C93 C94 H94B 109.5
H94A C94 H94B 109.5
C93 C94 H94C 109.5
H94A C94 H94C 109.5
H94B C94 H94C 109.5
O24 C95 C96 108.0(3)
O24 C95 H95A 110.1
C96 C95 H95A 110.1
O24 C95 H95B 110.1
C96 C95 H95B 110.1
H95A C95 H95B 108.4
C95 C96 H96A 109.5
C95 C96 H96B 109.5
H96A C96 H96B 109.5
C95 C96 H96C 109.5
H96A C96 H96C 109.5
H96B C96 H96C 109.5
C98 C97 C90 112.1(3)
C98 C97 H97A 109.2
C90 C97 H97A 109.2
C98 C97 H97B 109.2
C90 C97 H97B 109.2
H97A C97 H97B 107.9
C99 C98 C103 117.1(3)
C99 C98 C97 121.1(3)
C103 C98 C97 121.8(3)
C98 C99 C100 121.9(3)
C98 C99 H99 119.0
C100 C99 H99 119.0
C101 C100 O19 116.5(3)
C101 C100 C99 120.7(3)
O19 C100 C99 122.7(3)
C100 C101 C102 117.6(3)
C100 C101 C108 121.4(3)
C102 C101 C108 120.8(3)
C101 C102 C103 121.7(3)
C101 C102 H102 119.1
C103 C102 H102 119.1
O23 C103 C102 124.6(3)
O23 C103 C98 114.6(3)
C102 C103 C98 120.8(3)
O19 C104 C105 114.6(6)
O19 C104 H10A 108.6
C105 C104 H10A 108.6
O19 C104 H10B 108.6
C105 C104 H10B 108.6
H10A C104 H10B 107.6
C104 C105 H10C 109.5
C104 C105 H10D 109.5
H10C C105 H10D 109.5
C104 C105 H10E 109.5
H10C C105 H10E 109.5
H10D C105 H10E 109.5
O23 C106 C107 107.2(4)
O23 C106 H10F 110.3
C107 C106 H10F 110.3
O23 C106 H10G 110.3
C107 C106 H10G 110.3
H10F C106 H10G 108.5
C106 C107 H10H 109.5
C106 C107 H10I 109.5
H10H C107 H10I 109.5
C106 C107 H10J 109.5
H10H C107 H10J 109.5
H10I C107 H10J 109.5
C101 C108 C109 111.4(3)
C101 C108 H10K 109.3
C109 C108 H10K 109.3
C101 C108 H10L 109.3
C109 C108 H10L 109.3
H10K C108 H10L 108.0
C110 C109 C114 117.4(3)
C110 C109 C108 120.9(3)
C114 C109 C108 121.7(3)
C109 C110 C111 122.1(3)
C109 C110 H110 119.0
C111 C110 H110 119.0
O18 C111 C110 124.1(3)
O18 C111 C112 115.5(3)
C110 C111 C112 120.4(3)
C113 C112 C111 117.6(3)
C113 C112 C119 121.0(3)
C111 C112 C119 121.4(3)
C112 C113 C114 121.9(3)
C112 C113 H113 119.1
C114 C113 H113 119.1
O22 C114 C113 124.2(3)
O22 C114 C109 115.0(4)
C113 C114 C109 120.7(3)
O18 C115 C116 108.6(3)
O18 C115 H11A 110.0
C116 C115 H11A 110.0
O18 C115 H11B 110.0
C116 C115 H11B 110.0
H11A C115 H11B 108.4
C115 C116 H11C 109.5
C115 C116 H11D 109.5
H11C C116 H11D 109.5
C115 C116 H11E 109.5
H11C C116 H11E 109.5
H11D C116 H11E 109.5
O22 C117 C118 118.6(6)
O22 C117 H11F 107.7
C118 C117 H11F 107.7
O22 C117 H11G 107.7
C118 C117 H11G 107.7
H11F C117 H11G 107.1
C112 C119 C120 113.9(3)
C112 C119 H11H 108.8
C120 C119 H11H 108.8
C112 C119 H11I 108.8
C120 C119 H11I 108.8
H11H C119 H11I 107.7
C125 C120 C121 118.2(3)
C125 C120 C119 121.5(3)
C121 C120 C119 120.3(3)
C122 C121 C120 121.5(3)
C122 C121 H121 119.2
C120 C121 H121 119.2
C121 C122 O17 123.5(3)
C121 C122 C123 120.7(3)
O17 C122 C123 115.8(3)
C124 C123 C122 117.7(3)
C124 C123 C130 120.9(3)
C122 C123 C130 121.3(3)
C123 C124 C125 121.9(3)
C123 C124 H124 119.0
C125 C124 H124 119.0
O21 C125 C120 117.6(3)
O21 C125 C124 122.3(3)
C120 C125 C124 120.0(3)
O17 C126 C127 107.0(3)
O17 C126 H12A 110.3
C127 C126 H12A 110.3
O17 C126 H12B 110.3
C127 C126 H12B 110.3
H12A C126 H12B 108.6
C126 C127 H12C 109.5
C126 C127 H12D 109.5
H12C C127 H12D 109.5
C126 C127 H12E 109.5
H12C C127 H12E 109.5
H12D C127 H12E 109.5
O21 C128 C129 110.8(4)
O21 C128 H12F 109.5
C129 C128 H12F 109.5
O21 C128 H12G 109.5
C129 C128 H12G 109.5
H12F C128 H12G 108.1
C128 C129 H12H 109.5
C128 C129 H12I 109.5
H12H C129 H12I 109.5
C128 C129 H12J 109.5
H12H C129 H12J 109.5
H12I C129 H12J 109.5
C123 C130 C77 111.2(2)
C123 C130 H13A 109.4
C77 C130 H13A 109.4
C123 C130 H13B 109.4
C77 C130 H13B 109.4
H13A C130 H13B 108.0
C131 N1 C133 117.3(5)
C131 N1 C132 124.1(4)
C133 N1 C132 118.5(5)
O26 C131 N1 125.5(6)
O26 C131 H131 117.2
N1 C131 H131 117.2
N1 C132 H13C 109.5
N1 C132 H13D 109.5
H13C C132 H13D 109.5
N1 C132 H13E 109.5
H13C C132 H13E 109.5
H13D C132 H13E 109.5
N1 C133 H13F 109.5
N1 C133 H13G 109.5
H13F C133 H13G 109.5
N1 C133 H13H 109.5
H13F C133 H13H 109.5
H13G C133 H13H 109.5
C136 N2 C135 122.7(4)
C136 N2 C134 121.4(4)
C135 N2 C134 115.9(4)
N2 C134 H13I 109.5
N2 C134 H13J 109.5
H13I C134 H13J 109.5
N2 C134 H13K 109.5
H13I C134 H13K 109.5
H13J C134 H13K 109.5
N2 C135 H13L 109.5
N2 C135 H13M 109.5
H13L C135 H13M 109.5
N2 C135 H13N 109.5
H13L C135 H13N 109.5
H13M C135 H13N 109.5
N2 C136 O27 124.1(4)
N2 C136 H136 118.0
O27 C136 H136 118.0
C117 C118 H11J 109.5
C117 C118 H11K 109.5
H11J C118 H11K 109.5
C117 C118 H11L 109.5
H11J C118 H11L 109.5
H11K C118 H11L 109.5

loop_
_geom_bond_atom_site_label_1
_geom_bond_atom_site_label_2
_geom_bond_distance
O1 C1 1.184(5)
O2 C1 1.285(5)
O2 H2 0.9000
O3 C20 1.257(4)
O3 H3 0.8995
O4 C20 1.201(4)
O5 C56 1.345(3)
O5 C61 1.378(4)
O6 C45 1.347(4)
O6 C50 1.400(5)
O7 C39 1.334(5)
O7 C34 1.342(4)
O8 C23 1.341(4)
O8 C28 1.398(4)
O9 C59 1.345(3)
O9 C63 1.374(4)
O10 C48 1.343(3)
O10 C52 1.373(3)
O11 C37 1.343(4)
O11 C41 1.352(5)
O12 C30 1.326(5)
O12 C26 1.355(4)
O25 H25A 1.0587
O25 H25B 0.9862
C1 C2 1.421(6)
C2 C7 1.322(5)
C2 C3 1.421(5)
C3 C4 1.327(4)
C3 H3A 0.9300
C4 C5 1.379(5)
C4 C8 1.460(4)
C5 C6 1.344(4)
C5 H5 0.9300
C6 C7 1.317(5)
C6 H6 0.9300
C7 H7 0.9300
C8 C9 1.359(4)
C8 C13 1.367(4)
C9 C10 1.354(4)
C9 H9 0.9300
C10 C11 1.372(4)
C10 C21 1.494(4)
C11 C12 1.355(4)
C11 C14 1.458(4)
C12 C13 1.353(4)
C12 H12 0.9300
C13 C65 1.484(4)
C14 C19 1.357(4)
C14 C15 1.365(4)
C15 C16 1.359(4)
C15 H15 0.9300
C16 C17 1.352(4)
C16 C20 1.452(5)
C17 C18 1.347(5)
C17 H17 0.9300
C18 C19 1.349(4)
C18 H18 0.9300
C19 H19 0.9300
C21 C22 1.487(4)
C21 H21A 0.9700
C21 H21B 0.9700
C22 C27 1.358(4)
C22 C23 1.364(4)
C23 C24 1.361(4)
C24 C25 1.359(4)
C24 H24 0.9300
C25 C26 1.347(5)
C25 C32 1.492(4)
C26 C27 1.351(4)
C27 H27 0.9300
C28 C29 1.467(5)
C28 H28A 0.9700
C28 H28B 0.9700
C29 H29A 0.9600
C29 H29B 0.9600
C29 H29C 0.9600
C30 C31 1.481(6)
C30 H30A 0.9700
C30 H30B 0.9700
C31 H31A 0.9600
C31 H31B 0.9600
C31 H31C 0.9600
C32 C33 1.478(5)
C32 H32A 0.9700
C32 H32B 0.9700
C33 C34 1.355(5)
C33 C38 1.355(5)
C34 C35 1.355(5)
C35 C36 1.354(5)
C35 H35 0.9300
C36 C37 1.353(5)
C36 C43 1.483(5)
C37 C38 1.346(5)
C38 H38 0.9300
C39 C40 1.481(6)
C39 H39A 0.9700
C39 H39B 0.9700
C40 H40A 0.9600
C40 H40B 0.9600
C40 H40C 0.9600
C41 C42 1.455(6)
C41 H41A 0.9700
C41 H41B 0.9700
C42 H42A 0.9600
C42 H42B 0.9600
C42 H42C 0.9600
C43 C44 1.487(4)
C43 H43A 0.9700
C43 H43B 0.9700
C44 C49 1.357(4)
C44 C45 1.359(4)
C45 C46 1.359(5)
C46 C47 1.349(4)
C46 H46 0.9300
C47 C48 1.357(4)
C47 C54 1.478(4)
C48 C49 1.353(4)
C49 H49 0.9300
C50 C51 1.446(6)
C50 H50A 0.9700
C50 H50B 0.9700
C51 H51A 0.9600
C51 H51B 0.9600
C51 H51C 0.9600
C52 C53 1.454(5)
C52 H52A 0.9700
C52 H52B 0.9700
C53 H53A 0.9600
C53 H53B 0.9600
C53 H53C 0.9600
C54 C55 1.484(4)
C54 H54A 0.9700
C54 H54B 0.9700
C55 C60 1.354(4)
C55 C56 1.361(4)
C56 C57 1.356(4)
C57 C58 1.355(4)
C57 H57 0.9300
C58 C59 1.358(4)
C58 C65 1.479(4)
C59 C60 1.353(4)
C60 H60 0.9300
C61 C62 1.467(5)
C61 H61A 0.9700
C61 H61B 0.9700
C62 H62A 0.9600
C62 H62B 0.9600
C62 H62C 0.9600
C63 C64 1.468(5)
C63 H63A 0.9700
C63 H63B 0.9700
C64 H64A 0.9600
C64 H64B 0.9600
C64 H64C 0.9600
C65 H65A 0.9700
C65 H65B 0.9700
O13 C66 1.261(4)
O13 H13 0.9002
O14 C66 1.198(4)
O15 C85 1.167(4)
O16 C85 1.269(4)
O16 H16 0.9001
O17 C122 1.351(4)
O17 C126 1.380(4)
O18 C111 1.345(4)
O18 C115 1.361(4)
O19 C104 1.278(6)
O19 C100 1.347(4)
O20 C93 1.310(5)
O20 C89 1.351(4)
O21 C125 1.348(4)
O21 C128 1.363(5)
O22 C114 1.339(5)
O22 C117 1.370(6)
O23 C103 1.347(4)
O23 C106 1.375(4)
O24 C92 1.349(4)
O24 C95 1.394(4)
C66 C67 1.449(5)
C67 C72 1.357(4)
C67 C68 1.360(4)
C68 C69 1.364(4)
C68 H68 0.9300
C69 C70 1.357(4)
C69 C73 1.459(4)
C70 C71 1.344(4)
C70 H70 0.9300
C71 C72 1.346(5)
C71 H71 0.9300
C72 H72 0.9300
C73 C78 1.359(4)
C73 C74 1.375(4)
C74 C75 1.354(4)
C74 C86 1.490(4)
C75 C76 1.363(4)
C75 H75 0.9300
C76 C77 1.372(4)
C76 C79 1.458(4)
C77 C78 1.354(4)
C77 C130 1.486(4)
C78 H78 0.9300
C79 C80 1.361(4)
C79 C84 1.367(4)
C80 C81 1.360(4)
C80 H80 0.9300
C81 C82 1.349(5)
C81 C85 1.454(5)
C82 C83 1.346(5)
C82 H82 0.9300
C83 C84 1.357(4)
C83 H83 0.9300
C84 H84 0.9300
C86 C87 1.482(4)
C86 H86A 0.9700
C86 H86B 0.9700
C87 C92 1.363(4)
C87 C88 1.363(4)
C88 C89 1.354(4)
C88 H88 0.9300
C89 C90 1.353(4)
C90 C91 1.358(4)
C90 C97 1.493(4)
C91 C92 1.349(4)
C91 H91 0.9300
C93 C94 1.478(6)
C93 H93A 0.9700
C93 H93B 0.9700
C94 H94A 0.9600
C94 H94B 0.9600
C94 H94C 0.9600
C95 C96 1.466(5)
C95 H95A 0.9700
C95 H95B 0.9700
C96 H96A 0.9600
C96 H96B 0.9600
C96 H96C 0.9600
C97 C98 1.473(5)
C97 H97A 0.9700
C97 H97B 0.9700
C98 C99 1.350(5)
C98 C103 1.357(5)
C99 C100 1.354(5)
C99 H99 0.9300
C100 C101 1.347(5)
C101 C102 1.348(5)
C101 C108 1.484(5)
C102 C103 1.352(5)
C102 H102 0.9300
C104 C105 1.412(7)
C104 H10A 0.9700
C104 H10B 0.9700
C105 H10C 0.9600
C105 H10D 0.9600
C105 H10E 0.9600
C106 C107 1.482(6)
C106 H10F 0.9700
C106 H10G 0.9700
C107 H10H 0.9600
C107 H10I 0.9600
C107 H10J 0.9600
C108 C109 1.486(5)
C108 H10K 0.9700
C108 H10L 0.9700
C109 C110 1.345(5)
C109 C114 1.360(5)
C110 C111 1.354(5)
C110 H110 0.9300
C111 C112 1.360(4)
C112 C113 1.346(5)
C112 C119 1.483(5)
C113 C114 1.349(5)
C113 H113 0.9300
C115 C116 1.453(5)
C115 H11A 0.9700
C115 H11B 0.9700
C116 H11C 0.9600
C116 H11D 0.9600
C116 H11E 0.9600
C117 C118 1.384(7)
C117 H11F 0.9700
C117 H11G 0.9700
C119 C120 1.482(4)
C119 H11H 0.9700
C119 H11I 0.9700
C120 C125 1.357(4)
C120 C121 1.359(4)
C121 C122 1.348(4)
C121 H121 0.9300
C122 C123 1.362(4)
C123 C124 1.350(4)
C123 C130 1.485(4)
C124 C125 1.361(4)
C124 H124 0.9300
C126 C127 1.465(5)
C126 H12A 0.9700
C126 H12B 0.9700
C127 H12C 0.9600
C127 H12D 0.9600
C127 H12E 0.9600
C128 C129 1.445(5)
C128 H12F 0.9700
C128 H12G 0.9700
C129 H12H 0.9600
C129 H12I 0.9600
C129 H12J 0.9600
C130 H13A 0.9700
C130 H13B 0.9700
O26 C131 1.129(7)
N1 C131 1.272(7)
N1 C133 1.374(5)
N1 C132 1.413(6)
C131 H131 0.9300
C132 H13C 0.9600
C132 H13D 0.9600
C132 H13E 0.9600
C133 H13F 0.9600
C133 H13G 0.9600
C133 H13H 0.9600
O27 C136 1.284(5)
N2 C136 1.270(5)
N2 C135 1.391(5)
N2 C134 1.406(5)
C134 H13I 0.9600
C134 H13J 0.9600
C134 H13K 0.9600
C135 H13L 0.9600
C135 H13M 0.9600
C135 H13N 0.9600
C136 H136 0.9300
C118 H11J 0.9600
C118 H11K 0.9600
C118 H11L 0.9600
